data_2006800
loop_
_publ_author_name
'Knobler, Carolyn B.'
'Maverick, Emily F.'
'Trueblood, Kenneth N.'
'Ho, Siew Peng'

_publ_section_title
;
 An Na^+^ Complex and a Bis-BH~3~ Complex of a [1.1]Cryptahemispherand
;
_journal_issue 12
_journal_name_full 'Acta Crystallographica Section C'
_journal_page_first 1827
_journal_page_last 1832
_journal_paper_doi 10.1107/S0108270197009566
_journal_volume 53
_journal_year 1997
_chemical_formula_iupac 'C34 H50 B2 N2 O5 , 0.5C1 H2 Cl2'
_chemical_formula_sum 'C34.5 H51 B2 Cl N2 O5'
_chemical_formula_weight 630.84
_chemical_name_systematic
;
hexahydro-{(30,31,32-trimethoxy-5,10,15-
trimethyl-22,27-dioxa-1,19-diazapentacyclo[17.5.5.1^3,7^.1^8,12^.1^13,17^]
dotriaconta-3,5,7(32),8,10,12(31),13,15,17(30)-nonaene-N^1^:N^19^)}
-di-boron    (CH~2~Cl~2~ solvate)
;
_space_group_IT_number 11
_symmetry_cell_setting monoclinic
_symmetry_space_group_name_Hall '-P 2yb'
_symmetry_space_group_name_H-M 'P 1 21/m 1'
_cell_angle_alpha 90.00(4)
_cell_angle_beta 94.43(5)
_cell_angle_gamma 90.00(5)
_cell_formula_units_Z 4
_cell_length_a 15.605(11)
_cell_length_b 15.799(7)
_cell_length_c 15.023(7)
_cell_measurement_reflns_used 15
_cell_measurement_temperature 115(2)
_cell_measurement_theta_max 11.0
_cell_measurement_theta_min 7.5
_cell_volume 3693(4)
_computing_cell_refinement 'Syntex (Crystal Logic) system'
_computing_data_collection 'Syntex (Crystal Logic) system'
_computing_data_reduction 'UCLA Crystallographic Package (1984)'
_computing_molecular_graphics 'SHELXTL (Sheldrick, 1995)'
_computing_publication_material 'local programs'
_computing_structure_refinement 'SHELXL93 (Sheldrick, 1993)'
_computing_structure_solution 'MULTAN80 (Declercq et al., 1979)'
_diffrn_ambient_temperature 115(2)
_diffrn_measurement_device 'Syntex (Crystal Logic)'
_diffrn_measurement_method \q/2\q
_diffrn_radiation_monochromator graphite
_diffrn_radiation_source 'fine-focus sealed tube'
_diffrn_radiation_type MoK\a
_diffrn_radiation_wavelength 0.71073
_diffrn_reflns_av_R_equivalents 'not known'
_diffrn_reflns_av_sigmaI/netI 0.1165
_diffrn_reflns_limit_h_max 18
_diffrn_reflns_limit_h_min -18
_diffrn_reflns_limit_k_max 18
_diffrn_reflns_limit_k_min 0
_diffrn_reflns_limit_l_max 17
_diffrn_reflns_limit_l_min 0
_diffrn_reflns_number 7056
_diffrn_reflns_theta_max 25.06
_diffrn_reflns_theta_min 1.31
_diffrn_standards_decay_% 14
_diffrn_standards_interval_count 97
_diffrn_standards_number 3
_exptl_absorpt_coefficient_mu 0.143
_exptl_absorpt_correction_type none
_exptl_crystal_colour colorless
_exptl_crystal_density_diffrn 1.135
_exptl_crystal_density_meas ?
_exptl_crystal_description irregular
_exptl_crystal_F_000 1356
_exptl_crystal_size_max 0.5
_exptl_crystal_size_mid 0.3
_exptl_crystal_size_min 0.2
_refine_diff_density_max 0.248
_refine_diff_density_min -0.287
_refine_ls_extinction_coef 0.0007(5)
_refine_ls_extinction_method 'SHELXL93 (Xheldrick, 1993)'
_refine_ls_goodness_of_fit_all 1.034
_refine_ls_goodness_of_fit_obs 1.193
_refine_ls_hydrogen_treatment
; H atoms riding; fixed C-H distances, <U^2^>(H) = 1.2U~eq~(C),
  except for CH~3~ groups, for which factor was 1.5;
  CH~3~ groups rotating about C-C or O-C bond
;
_refine_ls_matrix_type full
_refine_ls_number_parameters 445
_refine_ls_number_reflns 5680
_refine_ls_number_restraints 3
_refine_ls_restrained_S_all 1.034
_refine_ls_restrained_S_obs 1.193
_refine_ls_R_factor_all 0.135
_refine_ls_R_factor_obs .077
_refine_ls_shift/esd_max 0.335
_refine_ls_shift/esd_mean 0.041
_refine_ls_structure_factor_coef Fsqd
_refine_ls_weighting_details 'w = 1/[\s^2^(Fo^2^)+(0.0704P)^2^] where P=(Fo^2^+2Fc^2^)/3'
_refine_ls_weighting_scheme calc
_refine_ls_wR_factor_all 0.183
_refine_ls_wR_factor_obs .158
_reflns_number_observed 3340
_reflns_number_total 6803
_reflns_observed_criterion >2sigma(I)
_cod_data_source_file fg1282.cif
_cod_data_source_block II
_cod_depositor_comments
;
The following automatic conversions were performed:
'_geom_bond_publ_flag' value 'No' changed to 'no' according to
'/home/saulius/struct/CIF-dictionaries/cif_core.dic' dictionary named
'cif_core.dic' version 2.4.1 from 2010-06-29 (50 times).

Automatic conversion script
Id: cif_fix_enum 1527 2010-12-29 10:47:43Z saulius 

The following automatic conversions were performed:

'_geom_bond_publ_flag' value 'No' changed to 'no' according to
/home/saulius/struct/CIF-dictionaries/cif_core.dic dictionary named
'cif_core.dic' version 2.4.1 from 2010-06-29 (50
times).

'_geom_angle_publ_flag' value 'No' changed to 'no' according
to /home/saulius/struct/CIF-dictionaries/cif_core.dic dictionary
named 'cif_core.dic' version 2.4.1 from 2010-06-29 (74
times).

'_geom_torsion_publ_flag' value 'No' changed to 'no'
according to /home/saulius/struct/CIF-dictionaries/cif_core.dic
dictionary named 'cif_core.dic' version 2.4.1 from 2010-06-29 (92
times).

Automatic conversion script
Id: cif_fix_values 1715 2011-07-08 13:25:40Z adriana 

The following automatic conversions were performed:

'_exptl_crystal_density_meas' value 'not measured' was changed to '?'
- the value is perceived as not measured.

Automatic conversion script
Id: cif_fix_values 3008 2015-01-20 13:52:24Z robertas 

The following automatic conversions were performed:

'_refine_ls_weighting_scheme' value 'calc w =
1/[\s^2^(Fo^2^)+(0.0704P)^2^] where P=(Fo^2^+2Fc^2^)/3' was changed
to 'calc'. New tag '_refine_ls_weighting_details' was created. The
value of the new tag was set to 'w = 1/[\s^2^(Fo^2^)+(0.0704P)^2^]
where P=(Fo^2^+2Fc^2^)/3'.

Automatic conversion script
Id: cif_fix_values 3143 2015-03-26 13:38:13Z robertas 
;
_cod_original_sg_symbol_H-M 'P 21/m'
_cod_original_formula_sum 'C34.5 H51 B2 Cl1 N2 O5'
_cod_database_code 2006800

loop_
_symmetry_equiv_pos_as_xyz
'x, y, z'
'-x, y+1/2, -z'
'-x, -y, -z'
'x, -y-1/2, z'

loop_
_atom_site_aniso_label
_atom_site_aniso_U_11
_atom_site_aniso_U_22
_atom_site_aniso_U_33
_atom_site_aniso_U_12
_atom_site_aniso_U_13
_atom_site_aniso_U_23
C1 .028(2) .050(3) .027(2) -.002(2) -.002(2) -.003(2)
C2 .027(2) .060(3) .029(2) .002(2) -.004(2) -.001(2)
C3 .031(2) .062(4) .026(2) -.004(3) -.001(2) .005(2)
C4 .035(3) .077(4) .045(3) .005(3) .005(2) .014(3)
C5 .026(2) .075(4) .029(2) -.008(3) .004(2) .001(3)
C6 .021(2) .064(4) .026(2) -.012(2) -.002(2) -.003(2)
C7 .029(2) .057(3) .024(2) -.006(2) -.005(2) .002(2)
O8 .030(2) .069(2) .0221(15) -.004(2) -.0018(12) .004(2)
C9 .047(3) .074(4) .029(2) .011(3) .002(2) .005(3)
C10 .022(2) .059(3) .026(2) .000(2) .007(2) .003(2)
C11 .025(2) .060(3) .027(2) -.010(2) .006(2) -.003(2)
C12 .023(3) .053(5) .023(3) .000 .003(3) .000
C13 .029(4) .082(6) .031(3) .000 -.003(3) .000
C16 .027(3) .069(5) .017(3) .000 .001(3) .000
O17 .022(2) .072(3) .031(2) .000 -.006(2) .000
C18 .054(4) .068(5) .031(4) .000 -.019(3) .000
C28 .029(2) .065(4) .026(2) -.001(2) -.001(2) -.002(2)
N29 .023(2) .063(3) .027(2) .002(2) .0034(14) -.003(2)
C30 .023(2) .062(3) .026(2) -.001(2) .001(2) .002(2)
C31 .032(2) .069(4) .028(2) .008(3) -.007(2) .000(3)
O32 .028(2) .068(4) .027(2) .000 -.002(2) .000
C38 .022(2) .076(4) .029(2) -.002(2) .006(2) .000(2)
C39 .037(2) .071(4) .024(2) -.012(3) .009(2) -.004(3)
O40 .034(3) .068(4) .026(2) .000 -.002(2) .000
B48 .037(3) .087(5) .043(3) .010(3) .003(3) .006(3)
C1' .024(2) .052(3) .031(2) -.009(2) .006(2) .000(2)
C2' .032(2) .049(3) .039(3) -.007(2) .010(2) -.007(2)
C3' .029(2) .053(3) .038(3) .002(2) .006(2) .000(2)
C4' .056(3) .069(4) .040(3) .009(3) -.002(2) .009(3)
C5' .033(2) .059(3) .025(2) -.010(3) .001(2) .004(2)
C6' .030(2) .048(3) .025(2) -.007(2) .008(2) .001(2)
C7' .024(2) .050(3) .029(2) -.006(2) .006(2) .004(2)
O8' .028(2) .056(2) .029(2) -.007(2) .0004(12) .0061(15)
C9' .030(2) .063(4) .047(3) -.003(3) .002(2) .006(3)
C10' .024(2) .054(3) .023(2) -.003(2) -.001(2) -.004(2)
C11' .034(2) .061(4) .034(2) -.011(3) .010(2) .005(3)
C12' .045(4) .071(6) .037(4) .000 .018(3) .000
C13' .100(7) .100(7) .065(5) .000 .065(5) .000
C16' .026(3) .054(5) .022(3) .000 .004(3) .000
O17' .023(2) .050(3) .023(2) .000 .002(2) .000
C18' .027(4) .077(6) .035(4) .000 .003(3) .000
C28' .029(2) .062(3) .028(2) -.007(2) .004(2) .001(2)
N29' .029(2) .060(3) .025(2) -.006(2) .0026(15) -.001(2)
C30' .027(2) .055(3) .027(2) -.002(2) -.001(2) -.002(2)
C31' .022(2) .052(3) .030(2) .000(2) .002(2) -.002(2)
O32' .024(2) .047(3) .027(2) .000 -.001(2) .000
C38' .029(2) .063(3) .024(2) -.005(2) -.001(2) -.003(2)
C39' .023(2) .073(4) .029(2) -.011(3) .000(2) .001(2)
O40' .024(2) .062(3) .033(2) .000 .000(2) .000
B48' .037(3) .064(4) .036(3) -.002(3) .005(2) -.001(3)
Cl1 .075(3) .074(3) .068(2) .000 .006(2) .000
Cl2 .075(3) .097(3) .094(3) .000 -.013(2) .000

loop_
_atom_site_label
_atom_site_fract_x
_atom_site_fract_y
_atom_site_fract_z
_atom_site_U_iso_or_equiv
_atom_site_thermal_displace_type
_atom_site_calc_flag
_atom_site_refinement_flags
_atom_site_occupancy
_atom_site_disorder_group
_atom_site_type_symbol
C1 -.1779(3) .9807(3) .4166(3) .0354(11) Uani d . 1 . C
C2 -.1606(3) 1.0384(3) .3504(3) .0390(12) Uani d . 1 . C
H2 -.1992 1.0823 .3372 .047 Uiso calc R 1 . H
C3 -.0875(3) 1.0328(3) .3032(3) .0398(12) Uani d . 1 . C
C4 -.0696(3) 1.0953(3) .2319(3) .0523(14) Uani d . 1 . C
H4A -.0940 1.1491 .2453 .078 Uiso calc R 1 . H
H4B -.0946 1.0756 .1753 .078 Uiso calc R 1 . H
H4C -.0086 1.1012 .2293 .078 Uiso calc R 1 . H
C5 -.0322(3) .9649(3) .3230(3) .0432(13) Uani d . 1 . C
H5 .0162 .9592 .2909 .052 Uiso calc R 1 . H
C6 -.0460(2) .9049(3) .3888(3) .0368(12) Uani d . 1 . C
C7 -.1194(3) .9153(3) .4358(3) .0368(11) Uani d . 1 . C
O8 -.1385(2) .8563(2) .4998(2) .0407(8) Uani d . 1 . O
C9 -.0883(3) .8656(3) .5836(3) .0500(14) Uani d . 1 . C
H9A -.1089 .8268 .6263 .075 Uiso calc R 1 . H
H9B -.0935 .9225 .6049 .075 Uiso calc R 1 . H
H9C -.0291 .8536 .5755 .075 Uiso calc R 1 . H
C10 .0062(2) .8273(3) .4049(2) .0356(11) Uani d . 1 . C
C11 .0898(2) .8257(3) .4461(2) .0370(11) Uani d . 1 . C
H11 .1176 .8765 .4606 .044 Uiso calc R 1 . H
C12 .1320(4) .7500 .4657(4) .033(2) Uani d S 1 . C
C13 .2240(4) .7500 .5106(4) .047(2) Uani d S 1 . C
H13A .2418 .8072 .5233 .071 Uiso calc PR .50 . H
H13B .2622 .7244 .4713 .071 Uiso calc PR .50 . H
H13C .2253 .7184 .5652 .071 Uiso calc PR .50 . H
C16 -.0326(4) .7500 .3841(4) .038(2) Uani d S 1 . C
O17 -.1156(2) .7500 .3422(2) .0421(12) Uani d S 1 . O
C18 -.1142(4) .7500 .2468(4) .052(2) Uani d S 1 . C
H18A -.1721 .7500 .2200 .078 Uiso calc SR 1 . H
H18B -.0848 .7004 .2283 .078 Uiso calc PR .50 . H
C28 -.2586(2) .9844(3) .4652(3) .0403(12) Uani d . 1 . C
H28A -.2744 1.0433 .4718 .048 Uiso calc R 1 . H
H28B -.2461 .9614 .5247 .048 Uiso calc R 1 . H
N29 -.3366(2) .9365(2) .4200(2) .0376(10) Uani d . 1 . N
C30 -.3083(2) .8682(3) .3593(2) .0368(11) Uani d . 1 . C
H30A -.2779 .8251 .3951 .044 Uiso calc R 1 . H
H30B -.2683 .8923 .3199 .044 Uiso calc R 1 . H
C31 -.3820(3) .8266(3) .3026(3) .0435(12) Uani d . 1 . C
H31A -.4288 .8143 .3396 .052 Uiso calc R 1 . H
H31B -.4033 .8652 .2558 .052 Uiso calc R 1 . H
O32 -.3536(2) .7500 .2636(2) .0412(12) Uani d S 1 . O
C38 -.3873(2) .9021(3) .4934(3) .0422(13) Uani d . 1 . C
H38A -.4443 .8874 .4678 .051 Uiso calc R 1 . H
H38B -.3938 .9470 .5365 .051 Uiso calc R 1 . H
C39 -.3495(3) .8256(3) .5428(3) .0436(12) Uani d . 1 . C
H39A -.2872 .8278 .5449 .052 Uiso calc R 1 . H
H39B -.3664 .8255 .6036 .052 Uiso calc R 1 . H
O40 -.3800(3) .7500 .4975(2) .0429(12) Uani d S 1 . O
B48 -.3964(3) 1.0068(4) .3653(4) .056(2) Uani d . 1 . B
H48A -.3651 1.0310 .3189 .084 Uiso calc R 1 . H
H48B -.4115 1.0506 .4055 .084 Uiso calc R 1 . H
H48C -.4477 .9802 .3393 .084 Uiso calc R 1 . H
C1' .3418(3) .9817(3) .0836(3) .0355(11) Uani d . 1 . C
C2' .2936(3) 1.0446(3) .0381(3) .0398(12) Uani d . 1 . C
H2' .2729 1.0899 .0696 .048 Uiso calc R 1 . H
C3' .2760(3) 1.0401(3) -.0543(3) .0396(12) Uani d . 1 . C
C4' .2270(3) 1.1109(3) -.1042(3) .0556(14) Uani d . 1 . C
H4D .1925 1.1405 -.0641 .083 Uiso calc R 1 . H
H4E .1906 1.0875 -.1524 .083 Uiso calc R 1 . H
H4F .2671 1.1496 -.1277 .083 Uiso calc R 1 . H
C5' .3046(3) .9708(3) -.0993(3) .0390(12) Uani d . 1 . C
H5' .2912 .9669 -.1605 .047 Uiso calc R 1 . H
C6' .3527(3) .9064(3) -.0567(3) .0339(11) Uani d . 1 . C
C7' .3752(2) .9162(3) .0356(3) .0343(11) Uani d . 1 . C
O8' .4273(2) .8563(2) .0804(2) .0377(8) Uani d . 1 . O
C9' .5163(3) .8667(3) .0634(3) .0467(13) Uani d . 1 . C
H9D .5506 .8264 .0981 .070 Uiso calc R 1 . H
H9E .5346 .9230 .0796 .070 Uiso calc R 1 . H
H9F .5228 .8576 .0011 .070 Uiso calc R 1 . H
C10' .3757(2) .8267(3) -.1016(2) .0337(11) Uani d . 1 . C
C11' .4226(3) .8255(3) -.1777(3) .0428(12) Uani d . 1 . C
H11' .4396 .8764 -.2020 .051 Uiso calc R 1 . H
C12' .4439(4) .7500 -.2173(4) .050(2) Uani d S 1 . C
C13' .4890(6) .7500 -.3034(5) .085(3) Uani d S 1 . C
H13D .4937 .6930 -.3244 .128 Uiso calc PR .50 . H
H13D .5454 .7739 -.2925 .128 Uiso calc PR .50 . H
H13F .4564 .7831 -.3476 .128 Uiso calc PR .50 . H
C16' .3499(4) .7500 -.0682(4) .034(2) Uani d S 1 . C
O17' .2950(2) .7500 .0003(2) .0320(10) Uani d S 1 . O
C18' .2068(4) .7500 -.0343(4) .046(2) Uani d S 1 . C
H18D .1703 .7500 .0144 .070 Uiso calc SR 1 . H
H18E .1954 .7004 -.0701 .070 Uiso calc PR .50 . H
C28' .3576(2) .9820(3) .1843(2) .0392(12) Uani d . 1 . C
H28D .3625 1.0402 .2045 .047 Uiso calc R 1 . H
H28E .4122 .9545 .2003 .047 Uiso calc R 1 . H
N29' .2878(2) .9379(2) .2341(2) .0377(10) Uani d . 1 . N
C30' .2436(2) .8688(3) .1781(2) .0363(11) Uani d . 1 . C
H30D .2857 .8258 .1665 .044 Uiso calc R 1 . H
H30E .2226 .8927 .1210 .044 Uiso calc R 1 . H
C31' .1686(2) .8265(3) .2204(3) .0348(11) Uani d . 1 . C
H31D .1847 .8148 .2828 .042 Uiso calc R 1 . H
H31E .1195 .8644 .2171 .042 Uiso calc R 1 . H
O32' .1459(2) .7500 .1755(2) .0329(10) Uani d S 1 . O
C38' .3304(3) .9029(3) .3191(2) .0391(12) Uani d . 1 . C
H38D .2859 .8901 .3586 .047 Uiso calc R 1 . H
H38E .3659 .9472 .3473 .047 Uiso calc R 1 . H
C39' .3855(2) .8249(3) .3129(3) .0416(12) Uani d . 1 . C
H39D .4157 .8273 .2588 .050 Uiso calc R 1 . H
H39E .4281 .8231 .3635 .050 Uiso calc R 1 . H
O40' .3338(2) .7500 .3120(2) .0397(11) Uani d S 1 . O
B48' .2193(3) 1.0095(4) .2617(3) .0454(15) Uani d . 1 . B
H48D .1878 1.0305 .2089 .068 Uiso calc R 1 . H
H48E .2497 1.0553 .2920 .068 Uiso calc R 1 . H
H48F .1801 .9848 .3005 .068 Uiso calc R 1 . H
Cl1 .3219(2) .2500 .1705(2) .0722(11) Uani d SP .56 . Cl
Cl2 .1386(3) .2500 .1180(3) .0897(13) Uani d SP .56 . Cl
C56 .2190(8) .2500 .2073(8) .061(4) Uiso d SP .56 . C
H56D .2121 .2996 .2440 .073 Uiso calc PR .28 . H
Cl3 .0079(6) -.0628(4) .0407(6) .099(3) Uiso d PD .23 . Cl
Cl4 -.0143(5) .1070(4) -.0374(5) .086(2) Uiso d PD .23 . Cl
C57 .0581(7) .0328(7) .0141(15) .072(7) Uiso d PD .23 . C
H57D .1028 .0208 -.0256 .086 Uiso calc PR .23 . H
H57E .0853 .0574 .0683 .086 Uiso calc PR .23 . H

loop_
_atom_type_symbol
_atom_type_description
_atom_type_scat_dispersion_real
_atom_type_scat_dispersion_imag
_atom_type_scat_source
O O 0.0106 0.0060 'International Tables Vol C Tables 4.2.6.8 and 6.1.1.4'
N N 0.0061 0.0033 'International Tables Vol C Tables 4.2.6.8 and 6.1.1.4'
C C 0.0033 0.0016 'International Tables Vol C Tables 4.2.6.8 and 6.1.1.4'
B B 0.0013 0.0007 'International Tables Vol C Tables 4.2.6.8 and 6.1.1.4'
H H 0.0000 0.0000 'International Tables Vol C Tables 4.2.6.8 and 6.1.1.4'
Cl Cl 0.1484 0.1585 'International Tables Vol C Tables 4.2.6.8 and 6.1.1.4'

loop_
_geom_angle_atom_site_label_1
_geom_angle_atom_site_label_2
_geom_angle_atom_site_label_3
_geom_angle_site_symmetry_3
_geom_angle
_geom_angle_publ_flag
C2 C1 C7 . 118.2(4) no
C2 C1 C28 . 122.6(4) no
C7 C1 C28 . 119.2(4) no
C1 C2 C3 . 122.4(4) no
C2 C3 C4 . 121.9(4) no
C2 C3 C5 . 117.2(4) no
C4 C3 C5 . 120.8(4) no
C3 C5 C6 . 123.0(4) no
C5 C6 C7 . 117.0(4) no
C5 C6 C10 . 124.2(4) no
C7 C6 C10 . 118.4(4) no
C1 C7 C6 . 122.0(4) no
C1 C7 O8 . 118.0(4) no
C6 C7 O8 . 119.9(4) no
C7 O8 C9 . 114.0(3) no
C6 C10 C11 . 124.7(4) no
C6 C10 C16 . 117.8(4) no
C11 C10 C16 . 117.4(4) no
C10 C11 C12 . 121.3(4) no
C11 C12 C13 . 120.3(3) no
C11 C12 C11 4_575 119.3(4) no
C10 C16 O17 . 118.4(3) no
C10 C16 C10 4_575 123.2(4) no
C16 O17 C18 . 111.5(3) no
C1 C28 N29 . 115.3(3) no
C28 N29 C30 . 111.2(3) no
C28 N29 C38 . 107.1(3) no
C28 N29 B48 . 106.7(3) no
C30 N29 C38 . 112.5(3) no
C30 N29 B48 . 111.5(3) no
C38 N29 B48 . 107.6(3) no
N29 C30 C31 . 113.8(3) no
C30 C31 O32 . 110.4(3) no
C31 O32 C31 4_575 115.7(3) no
N29 C38 C39 . 116.1(3) no
C38 C39 O40 . 109.2(3) no
C39 O40 C39 4_575 112.4(3) no
C2' C1' C7' . 119.2(4) no
C2' C1' C28' . 121.9(4) no
C7' C1' C28' . 118.9(4) no
C1' C2' C3' . 120.7(4) no
C2' C3' C4' . 120.5(4) no
C2' C3' C5' . 118.7(4) no
C4' C3' C5' . 120.9(4) no
C3' C5' C6' . 122.7(4) no
C5' C6' C7' . 117.1(4) no
C5' C6' C10' . 123.5(4) no
C7' C6' C10' . 119.2(4) no
C1' C7' C6' . 121.1(4) no
C1' C7' O8' . 119.2(4) no
C6' C7' O8' . 119.6(4) no
C7' O8' C9' . 111.9(3) no
C6' C10' C11' . 122.7(4) no
C6' C10' C16' . 119.4(4) no
C11' C10' C16' . 117.9(4) no
C10' C11' C12' . 121.3(4) no
C11' C12' C13' . 120.5(4) no
C11' C12' C11' 4_575 118.9(4) no
C10' C16' O17' . 118.8(3) no
C10' C16' C10' 4_575 122.3(4) no
C16' O17' C18' . 111.3(3) no
C1' C28' N29' . 114.8(3) no
C28' N29' C30' . 111.5(3) no
C28' N29' C38' . 107.3(3) no
C28' N29' B48' . 108.3(3) no
C30' N29' C38' . 111.1(3) no
C30' N29' B48' . 111.2(3) no
C38' N29' B48' . 107.2(3) no
N29' C30' C31' . 114.5(3) no
C30' C31' O32' . 110.3(3) no
C31' O32' C31' 4_575 117.2(3) no
N29' C38' C39' . 117.8(3) no
C38' C39' O40' . 110.6(3) no
C39' O40' C39' 4_575 111.5(3) no

loop_
_geom_bond_atom_site_label_1
_geom_bond_atom_site_label_2
_geom_bond_site_symmetry_1
_geom_bond_site_symmetry_2
_geom_bond_distance
_geom_bond_publ_flag
C1 C2 . . 1.391(6) no
C1 C7 . . 1.394(6) no
C1 C28 . . 1.504(5) no
C2 C3 . . 1.391(6) no
C3 C4 . . 1.499(6) no
C3 C5 . . 1.395(7) no
C5 C6 . . 1.399(6) no
C6 C7 . . 1.400(6) no
C6 C10 . . 1.482(7) no
C7 O8 . . 1.387(5) no
O8 C9 . . 1.438(5) no
C10 C11 . . 1.400(5) no
C10 C16 . . 1.388(6) no
C11 C12 . . 1.387(6) no
C12 C13 . . 1.538(8) no
C16 O17 . . 1.395(7) no
O17 C18 . . 1.434(7) no
C28 N29 . . 1.546(5) no
N29 C30 . . 1.500(5) no
N29 C38 . . 1.507(5) no
N29 B48 . . 1.632(7) no
C30 C31 . . 1.526(6) no
C31 O32 . . 1.430(5) no
C38 C39 . . 1.513(7) no
C39 O40 . . 1.438(5) no
C1' C2' . . 1.393(6) no
C1' C7' . . 1.386(6) no
C1' C28' . . 1.514(5) no
C2' C3' . . 1.396(6) no
C3' C4' . . 1.519(7) no
C3' C5' . . 1.380(7) no
C5' C6' . . 1.390(6) no
C6' C7' . . 1.414(5) no
C6' C10' . . 1.485(6) no
C7' O8' . . 1.386(5) no
O8' C9' . . 1.441(5) no
C10' C11' . . 1.404(5) no
C10' C16' . . 1.383(5) no
C11' C12' . . 1.385(6) no
C12' C13' . . 1.519(10) no
C16' O17' . . 1.389(7) no
O17' C18' . . 1.433(7) no
C28' N29' . . 1.536(5) no
N29' C30' . . 1.513(6) no
N29' C38' . . 1.498(5) no
N29' B48' . . 1.631(6) no
C30' C31' . . 1.528(6) no
C31' O32' . . 1.415(5) no
C38' C39' . . 1.510(7) no
C39' O40' . . 1.432(5) no

loop_
_geom_torsion_atom_site_label_1
_geom_torsion_atom_site_label_2
_geom_torsion_atom_site_label_3
_geom_torsion_atom_site_label_4
_geom_torsion_site_symmetry_4
_geom_torsion
_geom_torsion_publ_flag
C2 C1 C7 C6 . -2.0(6) no
C2 C1 C7 O8 . -177.9(4) no
C2 C1 C28 N29 . 87.5(5) no
C7 C1 C28 N29 . -90.0(5) no
C7 C1 C2 C3 . 0.1(6) no
C28 C1 C2 C3 . -177.5(4) no
C1 C2 C3 C4 . 179.9(4) no
C1 C2 C3 C5 . 1.7(7) no
C2 C3 C5 C6 . -1.8(7) no
C4 C3 C5 C6 . 180.0(4) no
C3 C5 C6 C7 . 0.0(7) no
C3 C5 C6 C10 . 173.2(4) no
C5 C6 C7 C1 . 1.9(6) no
C5 C6 C7 O8 . 177.8(4) no
C5 C6 C10 C11 . 74.2(6) no
C5 C6 C10 C16 . -111.1(5) no
C7 C6 C10 C11 . -112.7(5) no
C7 C6 C10 C16 . 62.0(6) no
C28 C1 C7 C6 . 175.7(4) no
C1 C7 C6 C10 . -171.7(4) no
C28 C1 C7 O8 . -0.3(6) no
C1 C7 O8 C9 . -105.7(4) no
C10 C6 C7 O8 . 4.1(6) no
C6 C7 O8 C9 . 78.3(5) no
C6 C10 C11 C12 . 174.4(4) no
C6 C10 C16 O17 . 5.5(6) no
C6 C10 C16 C10 4_575 -172.8(4) no
C11 C10 C16 O17 . -179.4(4) no
C11 C10 C16 C10 4_575 2.3(6) no
C16 C10 C11 C12 . -0.3(6) no
C10 C11 C12 C13 . 179.7(4) no
C10 C11 C12 C11 4_575 -1.6(6) no
C10 C16 O17 C18 . 90.8(4) no
C1 C28 N29 C30 . 23.4(5) no
C1 C28 N29 C38 . 146.6(4) no
C1 C28 N29 B48 . -98.4(4) no
C28 N29 C30 C31 . -171.9(3) no
C28 N29 C38 C39 . -75.4(4) no
C30 N29 C38 C39 . 47.1(5) no
C38 N29 C30 C31 . 68.0(4) no
B48 N29 C30 C31 . -52.9(5) no
N29 C30 C31 O32 . -165.8(3) no
C30 C31 O32 C31 4_575 105.8(4) no
B48 N29 C38 C39 . 170.3(4) no
N29 C38 C39 O40 . -88.8(4) no
C38 C39 O40 C39 4_575 -177.6(3) no
C2' C1' C7' C6' . -7.8(6) no
C2' C1' C7' O8' . 176.4(4) no
C2' C1' C28' N29' . 87.4(5) no
C7' C1' C28' N29' . -91.6(5) no
C7' C1' C2' C3' . 2.6(6) no
C28' C1' C2' C3' . -176.4(4) no
C1' C2' C3' C4' . -177.0(4) no
C1' C2' C3' C5' . 2.3(7) no
C2' C3' C5' C6' . -2.1(7) no
C4' C3' C5' C6' . 177.2(4) no
C3' C5' C6' C7' . -2.8(6) no
C3' C5' C6' C10' . 172.8(4) no
C5' C6' C7' C1' . 7.8(6) no
C5' C6' C7' O8' . -176.3(4) no
C5' C6' C10' C11' . 58.5(6) no
C5' C6' C10' C16' . -121.1(5) no
C7' C6' C10' C11' . -126.0(5) no
C7' C6' C10' C16' . 54.4(6) no
C28' C1' C7' C6' . 171.2(4) no
C1' C7' C6' C10' . -168.0(4) no
C28' C1' C7' O8' . -4.7(6) no
C1' C7' O8' C9' . -106.7(4) no
C10' C6' C7' O8' . 7.9(6) no
C6' C7' O8' C9' . 77.4(5) no
C6' C10' C11' C12' . 179.2(4) no
C6' C10' C16' O17' . 7.2(6) no
C6' C10' C16' C10' 4_575 -174.0(4) no
C11' C10' C16' O17' . -172.4(4) no
C11' C10' C16' C10' 4_575 6.4(6) no
C16' C10' C11' C12' . -1.2(6) no
C10' C11' C12' C13' . 175.6(4) no
C10' C11' C12' C11' 4_575 -3.7(7) no
C10' C16' O17' C18' . 89.4(4) no
C1' C28' N29' C30' . 28.3(5) no
C1' C28' N29' C38' . 150.2(4) no
C1' C28' N29' B48' . -94.3(4) no
C28' N29' C30' C31' . -175.5(3) no
C28' N29' C38' C39' . -74.3(4) no
C30' N29' C38' C39' . 47.8(5) no
C38' N29' C30' C31' . 64.8(4) no
B48' N29' C30' C31' . -54.6(5) no
N29' C30' C31' O32' . -165.0(3) no
C30' C31' O32' C31' 4_575 106.8(4) no
B48' N29' C38' C39' . 169.6(4) no
N29' C38' C39' O40' . -84.5(4) no
C38' C39' O40' C39' 4_575 -175.7(3) no
